data_4334954
loop_
_publ_author_name
'Lars-Arne Schaper'
'Lilian Graser'
'Xuhui Wei'
'Rui Zhong'
'Karl \"Ofele'
'Alexander P\"othig'
'Mirza Cokoja'
'Bettina Bechlars'
'Wolfgang A. Herrmann'
'Fritz E. K\"uhn'

_publ_contact_author_address
;
       Department Chemie,
       Lehrstuhl f\"ur Anorganische Chemie,
       Technische Universit\"at M\"unchen,
       Lichtenbergstrasse 4,
       D-85747 Garching bei M\"unchen,
       Germany.
;
_publ_contact_author_email alexander.poethig@tum.de
_publ_contact_author_fax '+49(0)89 289 13473'
_publ_contact_author_name
;
       Alexander Poethig
;
_publ_contact_author_phone '+49(0)89 289 13133'
_publ_section_title
;
 Exploring the Scope of a Novel Ligand Class: Synthesis and Catalytic
 Examination of Metal Complexes with 'Normal' 1,2,3-Triazolylidene Ligands
;
_journal_name_full 'Inorganic Chemistry'
_journal_page_first 6142
_journal_page_last 6152
_journal_paper_doi 10.1021/ic400533u
_journal_volume 52
_journal_year 2013
_chemical_compound_source 'see text'
_chemical_formula_moiety 'C17 H16 Cl3 N3'
_chemical_formula_sum 'C17 H16 Cl3 N3'
_chemical_formula_weight 368.68
_space_group_IT_number 29
_symmetry_cell_setting orthorhombic
_symmetry_Int_Tables_number 29
_symmetry_space_group_name_Hall 'P 2c -2ac'
_symmetry_space_group_name_H-M 'P c a 21'
_atom_sites_solution_hydrogens geom
_atom_sites_solution_primary direct
_atom_sites_solution_secondary difmap
_cell_angle_alpha 90
_cell_angle_beta 90
_cell_angle_gamma 90
_cell_formula_units_Z 4
_cell_length_a 20.6804(9)
_cell_length_b 8.2500(4)
_cell_length_c 10.0422(4)
_cell_measurement_reflns_used 9932
_cell_measurement_temperature 173
_cell_measurement_theta_max 25.3041
_cell_measurement_theta_min 2.4687
_cell_volume 1713.33(13)
_computing_cell_refinement 'SAINT (Bruker, 2008b)'
_computing_data_collection 'APEX II Control Software (Bruker, 2008a)'
_computing_data_reduction 'SAINT (Bruker, 2008b)'
_computing_molecular_graphics 'PLATON (Spek, 2011)'
_computing_publication_material 'PLATON (Spek, 2011), enCIFer (Allen, 2004)'
_computing_structure_refinement 'SHELXL97 (Sheldrick, 1997), SHELXLE (Huebschle, 2011)'
_computing_structure_solution 'SHELXS97 (Sheldrick, 1997)'
_diffrn_ambient_temperature 173
_diffrn_detector ' CCD plate '
_diffrn_detector_area_resol_mean 16
_diffrn_measured_fraction_theta_full 1.000
_diffrn_measured_fraction_theta_max 1.000
_diffrn_measurement_device ' \k-geometry diffractometer '
_diffrn_measurement_device_type ' Bruker APEX-II CCD '
_diffrn_measurement_method ' phi- and omega-rotation '
_diffrn_radiation_monochromator graphite
_diffrn_radiation_probe x-ray
_diffrn_radiation_source 'rotating anode FR591'
_diffrn_radiation_type MoK\a
_diffrn_radiation_wavelength 0.71073
_diffrn_reflns_av_R_equivalents 0.0251
_diffrn_reflns_av_sigmaI/netI 0.0118
_diffrn_reflns_limit_h_max 16
_diffrn_reflns_limit_h_min -24
_diffrn_reflns_limit_k_max 9
_diffrn_reflns_limit_k_min -9
_diffrn_reflns_limit_l_max 12
_diffrn_reflns_limit_l_min -12
_diffrn_reflns_number 32306
_diffrn_reflns_reduction_process
;
;
_diffrn_reflns_theta_full 25.32
_diffrn_reflns_theta_max 25.32
_diffrn_reflns_theta_min 1.97
_exptl_absorpt_coefficient_mu 0.537
_exptl_absorpt_correction_T_max 0.900
_exptl_absorpt_correction_T_min 0.900
_exptl_absorpt_correction_type multi-scan
_exptl_absorpt_process_details 'SADABS, Bruker, 2008b'
_exptl_crystal_colour 'pale yellow'
_exptl_crystal_density_diffrn 1.429
_exptl_crystal_density_method 'Not Measured'
_exptl_crystal_description fragment
_exptl_crystal_F_000 760
_exptl_crystal_size_max 0.200
_exptl_crystal_size_mid 0.200
_exptl_crystal_size_min 0.200
_refine_diff_density_max 0.160
_refine_diff_density_min -0.159
_refine_diff_density_rms 0.031
_refine_ls_abs_structure_details 'Flack H.D. (1983), Acta Cryst. A39, 876-881'
_refine_ls_abs_structure_Flack 0.01(3)
_refine_ls_extinction_method none
_refine_ls_goodness_of_fit_ref 1.085
_refine_ls_hydrogen_treatment mixed
_refine_ls_matrix_type full
_refine_ls_number_parameters 272
_refine_ls_number_reflns 3126
_refine_ls_number_restraints 1
_refine_ls_restrained_S_all 1.084
_refine_ls_R_factor_all 0.0188
_refine_ls_R_factor_gt 0.0180
_refine_ls_shift/su_max 0.001
_refine_ls_shift/su_mean 0.000
_refine_ls_structure_factor_coef Fsqd
_refine_ls_weighting_details 'calc w=1/[\s^2^(Fo^2^)+(0.0275P)^2^+0.3276P] where P=(Fo^2^+2Fc^2^)/3'
_refine_ls_weighting_scheme calc
_refine_ls_wR_factor_gt 0.0482
_refine_ls_wR_factor_ref 0.0489
_reflns_number_gt 3070
_reflns_number_total 3126
_reflns_threshold_expression I>2\s(I)
_cod_data_source_file ic400533u_si_005.cif
_cod_data_source_block CHCl3-Add
_cod_database_code 4334954

loop_
_symmetry_equiv_pos_site_id
_symmetry_equiv_pos_as_xyz
1 x,y,z
2 -x,-y,1/2+z
3 1/2-x,y,1/2+z
4 1/2+x,-y,z

loop_
_atom_site_aniso_label
_atom_site_aniso_U_11
_atom_site_aniso_U_22
_atom_site_aniso_U_33
_atom_site_aniso_U_23
_atom_site_aniso_U_13
_atom_site_aniso_U_12
Cl1 0.0284(2) 0.0407(2) 0.0272(2) 0.0007(2) 0.0069(2) -0.0001(2)
Cl2 0.0342(2) 0.0334(2) 0.0308(2) 0.0077(2) -0.0021(2) 0.0083(2)
Cl3 0.0481(2) 0.0308(2) 0.0291(2) 0.0011(2) -0.0060(2) -0.0166(2)
N1 0.0239(6) 0.0265(6) 0.0211(6) -0.0014(5) -0.0019(5) 0.0042(5)
N2 0.0206(6) 0.0299(7) 0.0206(6) -0.0011(5) -0.0010(5) 0.0031(5)
N3 0.0206(6) 0.0265(6) 0.0235(6) -0.0001(5) 0.0021(5) 0.0003(5)
C1 0.0197(7) 0.0206(6) 0.0207(7) -0.0024(6) -0.0025(6) -0.0004(5)
C2 0.0215(7) 0.0191(6) 0.0231(7) -0.0002(6) -0.0007(6) -0.0018(5)
C3 0.0221(7) 0.0223(7) 0.0244(7) 0.0016(6) 0.0012(6) -0.0016(6)
C4 0.0265(8) 0.0311(8) 0.0284(8) -0.0064(7) -0.0027(6) 0.0002(6)
C5 0.0229(7) 0.0353(9) 0.0344(9) -0.0052(7) -0.0057(7) -0.0027(6)
C6 0.0218(7) 0.0283(8) 0.0369(9) 0.0028(7) 0.0004(7) -0.0003(6)
C7 0.0281(8) 0.0284(8) 0.0293(8) -0.0059(6) 0.0013(7) 0.0030(6)
C8 0.0233(7) 0.0267(7) 0.0267(7) -0.0030(6) -0.0030(6) -0.0005(6)
C9 0.0215(9) 0.0480(12) 0.0567(13) -0.0068(10) -0.0038(9) 0.0044(8)
C10 0.0236(7) 0.0241(7) 0.0241(8) 0.0063(6) -0.0037(6) -0.0014(6)
C11 0.0265(8) 0.0374(9) 0.0290(9) 0.0005(8) 0.0004(7) 0.0012(6)
C12 0.0235(8) 0.0493(10) 0.0408(10) 0.0075(9) -0.0016(8) -0.0008(7)
C13 0.0314(10) 0.0498(11) 0.0413(10) 0.0098(8) -0.0153(8) -0.0110(8)
C14 0.0453(11) 0.0377(10) 0.0271(9) -0.0010(8) -0.0071(8) -0.0110(8)
C15 0.0283(9) 0.0281(8) 0.0281(8) 0.0004(6) 0.0002(7) -0.0011(6)
C16 0.0405(10) 0.0263(8) 0.0299(10) -0.0021(7) -0.0073(8) 0.0096(7)
C17 0.0241(7) 0.0264(8) 0.0215(7) -0.0017(6) -0.0014(6) 0.0003(6)

loop_
_atom_site_label
_atom_site_type_symbol
_atom_site_thermal_displace_type
_atom_site_fract_x
_atom_site_fract_y
_atom_site_fract_z
_atom_site_occupancy
_atom_site_U_iso_or_equiv
_atom_site_calc_flag
Cl1 Cl Uani 0.58425(2) 0.20541(5) 0.61791(4) 1.000 0.0321(1) d
Cl2 Cl Uani 0.46632(2) 0.37849(5) 0.67720(4) 1.000 0.0328(1) d
Cl3 Cl Uani 0.57703(2) 0.41108(5) 0.85044(4) 1.000 0.0360(1) d
N1 N Uani 0.56648(6) 0.04557(16) 0.88947(12) 1.000 0.0238(3) d
N2 N Uani 0.56259(6) 0.08359(15) 1.03086(12) 1.000 0.0237(4) d
N3 N Uani 0.50530(6) 0.16015(15) 1.06107(12) 1.000 0.0235(3) d
C1 C Uani 0.51008(7) 0.12659(16) 0.83172(14) 1.000 0.0203(4) d
C2 C Uani 0.47142(7) 0.17647(17) 0.95424(15) 1.000 0.0212(4) d
C3 C Uani 0.40422(7) 0.23507(17) 0.95977(15) 1.000 0.0229(4) d
C4 C Uani 0.35681(8) 0.18270(19) 0.87056(17) 1.000 0.0287(5) d
C5 C Uani 0.29352(8) 0.2370(2) 0.88237(18) 1.000 0.0309(5) d
C6 C Uani 0.27564(7) 0.34486(18) 0.98216(17) 1.000 0.0290(5) d
C7 C Uani 0.32318(8) 0.39718(19) 1.07082(17) 1.000 0.0286(5) d
C8 C Uani 0.38621(8) 0.34426(18) 1.05949(16) 1.000 0.0256(4) d
C9 C Uani 0.20712(8) 0.4049(3) 0.9960(2) 1.000 0.0421(7) d
C10 C Uani 0.61973(7) 0.13622(17) 1.09599(15) 1.000 0.0239(4) d
C11 C Uani 0.67978(8) 0.0828(2) 1.04969(17) 1.000 0.0310(5) d
C12 C Uani 0.73559(8) 0.1217(2) 1.1196(2) 1.000 0.0379(5) d
C13 C Uani 0.73252(9) 0.2135(2) 1.2348(2) 1.000 0.0408(6) d
C14 C Uani 0.67302(9) 0.2678(2) 1.27986(18) 1.000 0.0367(6) d
C15 C Uani 0.61643(8) 0.23003(19) 1.21150(16) 1.000 0.0282(5) d
C16 C Uani 0.56265(9) -0.1323(2) 0.87439(19) 1.000 0.0322(5) d
C17 C Uani 0.53282(7) 0.27401(18) 0.74813(15) 1.000 0.0240(4) d
H1 H Uiso 0.4878(7) 0.0623(19) 0.7747(17) 1.000 0.017(4) d
H2 H Uiso 0.3683(8) 0.113(2) 0.8024(19) 1.000 0.028(5) d
H3 H Uiso 0.2639(9) 0.1991(19) 0.8276(18) 1.000 0.025(4) d
H4 H Uiso 0.2073(11) 0.516(3) 1.015(3) 1.000 0.058(7) d
H5 H Uiso 0.1845(12) 0.393(3) 0.914(3) 1.000 0.061(7) d
H6 H Uiso 0.1871(12) 0.354(3) 1.061(3) 1.000 0.057(7) d
H7 H Uiso 0.3125(9) 0.476(3) 1.136(2) 1.000 0.045(5) d
H8 H Uiso 0.4185(9) 0.379(2) 1.117(2) 1.000 0.034(5) d
H9 H Uiso 0.5195(10) -0.174(2) 0.906(2) 1.000 0.040(5) d
H10 H Uiso 0.5980(10) -0.179(2) 0.924(2) 1.000 0.041(5) d
H11 H Uiso 0.5655(11) -0.156(3) 0.785(3) 1.000 0.052(6) d
H12 H Uiso 0.6826(9) 0.022(2) 0.972(2) 1.000 0.041(5) d
H13 H Uiso 0.7732(11) 0.083(2) 1.090(2) 1.000 0.042(5) d
H14 H Uiso 0.7683(12) 0.238(3) 1.280(2) 1.000 0.052(6) d
H15 H Uiso 0.6704(10) 0.327(3) 1.354(2) 1.000 0.041(5) d
H16 H Uiso 0.5773(9) 0.2644(19) 1.2392(17) 1.000 0.021(4) d

loop_
_atom_type_symbol
_atom_type_description
_atom_type_scat_dispersion_real
_atom_type_scat_dispersion_imag
_atom_type_scat_source
C C 0.0033 0.0016 ' International Tables Vol C Tables 4.2.6.8 and 6.1.1.4'
H H 0.0000 0.0000 ' International Tables Vol C Tables 4.2.6.8 and 6.1.1.4'
Cl Cl 0.1484 0.1585 ' International Tables Vol C Tables 4.2.6.8 and 6.1.1.4'
N N 0.0061 0.0033 ' International Tables Vol C Tables 4.2.6.8 and 6.1.1.4'

loop_
_geom_angle_atom_site_label_1
_geom_angle_atom_site_label_2
_geom_angle_atom_site_label_3
_geom_angle
_geom_angle_publ_flag
N2 N1 C1 104.11(11) yes
N2 N1 C16 108.11(12) yes
C1 N1 C16 111.73(12) yes
N1 N2 N3 111.18(11) yes
N1 N2 C10 118.00(11) yes
N3 N2 C10 118.35(12) yes
N2 N3 C2 109.42(12) yes
N1 C1 C2 102.79(11) yes
N1 C1 C17 109.32(12) yes
C2 C1 C17 112.60(11) no
N3 C2 C1 111.02(12) yes
N3 C2 C3 121.08(13) yes
C1 C2 C3 127.90(13) no
C2 C3 C4 122.47(13) no
C2 C3 C8 119.35(13) no
C4 C3 C8 118.16(14) no
C3 C4 C5 120.48(15) no
C4 C5 C6 121.25(15) no
C5 C6 C7 118.08(14) no
C5 C6 C9 121.79(15) no
C7 C6 C9 120.13(15) no
C6 C7 C8 121.03(15) no
C3 C8 C7 121.00(15) no
N2 C10 C11 119.36(13) yes
N2 C10 C15 120.80(13) yes
C11 C10 C15 119.65(14) no
C10 C11 C12 119.84(15) no
C11 C12 C13 120.73(16) no
C12 C13 C14 119.38(17) no
C13 C14 C15 120.88(16) no
C10 C15 C14 119.52(15) no
Cl1 C17 Cl2 108.87(8) yes
Cl1 C17 Cl3 108.63(8) yes
Cl1 C17 C1 109.26(10) yes
Cl2 C17 Cl3 108.75(8) yes
Cl2 C17 C1 111.32(10) yes
Cl3 C17 C1 109.97(10) yes
N1 C1 H1 112.8(10) no
C2 C1 H1 113.7(10) no
C17 C1 H1 105.7(11) no
C3 C4 H2 119.1(11) no
C5 C4 H2 120.4(11) no
C4 C5 H3 119.2(12) no
C6 C5 H3 119.5(12) no
C6 C7 H7 119.2(11) no
C8 C7 H7 119.6(11) no
C3 C8 H8 117.0(11) no
C7 C8 H8 122.1(11) no
C6 C9 H4 109.7(14) no
C6 C9 H5 110.4(16) no
C6 C9 H6 110.7(17) no
H4 C9 H5 106(2) no
H4 C9 H6 109(2) no
H5 C9 H6 111(2) no
C10 C11 H12 120.4(12) no
C12 C11 H12 119.8(12) no
C11 C12 H13 118.3(13) no
C13 C12 H13 121.0(13) no
C12 C13 H14 120.8(15) no
C14 C13 H14 119.9(15) no
C13 C14 H15 120.2(13) no
C15 C14 H15 118.9(13) no
C10 C15 H16 118.3(11) no
C14 C15 H16 122.2(11) no
N1 C16 H9 110.8(10) no
N1 C16 H10 107.6(10) no
N1 C16 H11 107.9(16) no
H9 C16 H10 111.8(16) no
H9 C16 H11 106.9(18) no
H10 C16 H11 111.7(19) no

loop_
_geom_bond_atom_site_label_1
_geom_bond_atom_site_label_2
_geom_bond_distance
_geom_bond_publ_flag
Cl1 C17 1.7781(15) yes
Cl2 C17 1.7725(15) yes
Cl3 C17 1.7805(15) yes
N1 N2 1.4563(17) yes
N1 C1 1.4641(19) yes
N1 C16 1.477(2) yes
N2 N3 1.3765(18) yes
N2 C10 1.4187(19) yes
N3 C2 1.2884(19) yes
C1 C2 1.524(2) no
C1 C17 1.551(2) no
C2 C3 1.473(2) no
C3 C4 1.397(2) no
C3 C8 1.398(2) no
C4 C5 1.389(2) no
C5 C6 1.390(2) no
C6 C7 1.395(2) no
C6 C9 1.508(2) no
C7 C8 1.379(2) no
C10 C11 1.397(2) no
C10 C15 1.396(2) no
C11 C12 1.389(2) no
C12 C13 1.384(3) no
C13 C14 1.386(3) no
C14 C15 1.392(2) no
C1 H1 0.906(16) no
C4 H2 0.925(18) no
C5 H3 0.881(18) no
C7 H7 0.95(2) no
C8 H8 0.928(19) no
C9 H4 0.94(3) no
C9 H5 0.95(3) no
C9 H6 0.88(3) no
C11 H12 0.929(19) no
C12 H13 0.89(2) no
C13 H14 0.89(2) no
C14 H15 0.89(2) no
C15 H16 0.902(18) no
C16 H9 1.01(2) no
C16 H10 0.97(2) no
C16 H11 0.92(3) no

loop_
_geom_hbond_atom_site_label_D
_geom_hbond_atom_site_label_H
_geom_hbond_atom_site_label_A
_geom_hbond_distance_DH
_geom_hbond_distance_HA
_geom_hbond_distance_DA
_geom_hbond_angle_DHA
_geom_hbond_site_symmetry_A
_geom_hbond_publ_flag
C9 H5 Cl3 0.95(3) 2.82(3) 3.418(2) 121.6(19) 4_465 yes
C11 H12 N1 0.929(19) 2.548(19) 2.859(2) 100.0(13) . yes
C15 H16 N3 0.902(18) 2.481(18) 2.810(2) 102.0(12) . yes

loop_
_geom_torsion_atom_site_label_1
_geom_torsion_atom_site_label_2
_geom_torsion_atom_site_label_3
_geom_torsion_atom_site_label_4
_geom_torsion
_geom_torsion_publ_flag
C1 N1 N2 N3 7.78(14) no
C1 N1 N2 C10 -133.73(12) no
C16 N1 N2 N3 -111.16(13) no
C16 N1 N2 C10 107.33(14) no
N2 N1 C1 C2 -11.02(13) no
N2 N1 C1 C17 108.80(12) no
C16 N1 C1 C2 105.42(13) no
C16 N1 C1 C17 -134.76(13) no
N1 N2 N3 C2 -0.14(16) no
C10 N2 N3 C2 141.21(13) no
N1 N2 C10 C11 -29.23(19) no
N1 N2 C10 C15 155.80(13) no
N3 N2 C10 C11 -167.97(13) no
N3 N2 C10 C15 17.1(2) no
N2 N3 C2 C1 -7.54(16) no
N2 N3 C2 C3 171.91(12) no
N1 C1 C2 N3 12.05(15) no
N1 C1 C2 C3 -167.35(13) no
C17 C1 C2 N3 -105.47(14) no
C17 C1 C2 C3 75.13(18) no
N1 C1 C17 Cl1 60.43(13) no
N1 C1 C17 Cl2 -179.30(9) no
N1 C1 C17 Cl3 -58.71(13) no
C2 C1 C17 Cl1 174.01(10) no
C2 C1 C17 Cl2 -65.72(14) no
C2 C1 C17 Cl3 54.88(14) no
N3 C2 C3 C4 -147.06(15) no
N3 C2 C3 C8 31.4(2) no
C1 C2 C3 C4 32.3(2) no
C1 C2 C3 C8 -149.29(14) no
C2 C3 C4 C5 177.77(15) no
C8 C3 C4 C5 -0.7(2) no
C2 C3 C8 C7 -177.59(14) no
C4 C3 C8 C7 0.9(2) no
C3 C4 C5 C6 0.3(3) no
C4 C5 C6 C7 -0.1(2) no
C4 C5 C6 C9 179.93(17) no
C5 C6 C7 C8 0.4(2) no
C9 C6 C7 C8 -179.70(16) no
C6 C7 C8 C3 -0.8(2) no
N2 C10 C11 C12 -174.28(15) no
C15 C10 C11 C12 0.8(2) no
N2 C10 C15 C14 174.32(14) no
C11 C10 C15 C14 -0.6(2) no
C10 C11 C12 C13 -0.2(3) no
C11 C12 C13 C14 -0.5(3) no
C12 C13 C14 C15 0.6(3) no
C13 C14 C15 C10 0.0(2) no
